data_7044679
loop_
_publ_author_name
'Xiao, Ying-Hui'
'Deng, Zhaopeng'
'Zhu, Zhi-Biao'
'Huo, Li-Hua'
'Gao, Shan'

_publ_section_title
;
 Rare Earth Metal-Organic Complexes Constructed from Hydroxyl and Carboxyl
 Modified Arenesulfonate: Syntheses, Structure Evolutions, Ultraviolet,
 Visible and Near-Infrared Luminescence
;
_journal_name_full 'Dalton Transactions'
_journal_paper_doi 10.1039/C7DT03254D
_journal_year 2017
_chemical_formula_moiety 'C16 H34 Gd2 O28 S2, 2(C7 H5 O6 S), 8(H2 O)'
_chemical_formula_sum 'C30 H60 Gd2 O48 S4'
_chemical_formula_weight 1631.52
_chemical_name_systematic
; 
 ? 
;
_space_group_IT_number 2
_symmetry_cell_setting triclinic
_symmetry_space_group_name_Hall '-P 1'
_symmetry_space_group_name_H-M 'P -1'
_atom_sites_solution_hydrogens geom
_atom_sites_solution_primary direct
_atom_sites_solution_secondary difmap
_audit_creation_method SHELXL-97
_audit_update_record
;
2017-05-13 deposited with the CCDC.
2017-11-06 downloaded from the CCDC.
;
_cell_angle_alpha 107.339(6)
_cell_angle_beta 96.737(6)
_cell_angle_gamma 96.821(6)
_cell_formula_units_Z 1
_cell_length_a 7.9036(7)
_cell_length_b 12.3541(8)
_cell_length_c 15.0517(10)
_cell_measurement_reflns_used 4018
_cell_measurement_temperature 295(2)
_cell_measurement_theta_max 27.49
_cell_measurement_theta_min 3.18
_cell_volume 1374.76(19)
_computing_cell_refinement
;
CrysAlis Pro (Agilent, 2013)
;
_computing_data_collection
;
CrysAlis Pro (Agilent, 2013)
;
_computing_data_reduction
;
CrysAlis Pro (Agilent, 2013)
;
_computing_molecular_graphics '(K. Brandenburg, Diamond 3.1, 2009)'
_computing_publication_material '(K. Brandenburg, Diamond 3.1, 2009)'
_computing_structure_refinement 'SHELXL-97 (Sheldrick, 1997)'
_computing_structure_solution 'SHELXS-97 (Sheldrick, 1990)'
_diffrn_ambient_temperature 295(2)
_diffrn_detector_area_resol_mean 16.1954
_diffrn_measured_fraction_theta_full 0.988
_diffrn_measured_fraction_theta_max 0.988
_diffrn_measurement_device_type 'Xcalibur, Eos'
_diffrn_measurement_method '\w scans'
_diffrn_radiation_monochromator graphite
_diffrn_radiation_source 'Enhance (Mo) X-ray Source'
_diffrn_radiation_type MoK\a
_diffrn_radiation_wavelength 0.71073
_diffrn_reflns_av_R_equivalents 0.0244
_diffrn_reflns_av_sigmaI/netI 0.0503
_diffrn_reflns_limit_h_max 10
_diffrn_reflns_limit_h_min -10
_diffrn_reflns_limit_k_max 16
_diffrn_reflns_limit_k_min -16
_diffrn_reflns_limit_l_max 19
_diffrn_reflns_limit_l_min -18
_diffrn_reflns_number 9118
_diffrn_reflns_theta_full 27.55
_diffrn_reflns_theta_max 27.55
_diffrn_reflns_theta_min 3.19
_exptl_absorpt_coefficient_mu 2.667
_exptl_absorpt_correction_T_max 0.7652
_exptl_absorpt_correction_T_min 0.5914
_exptl_absorpt_correction_type multi-scan
_exptl_absorpt_process_details
; 
CrysAlis Pro (Agilent, 2013)
Empirical absorption correction using spherical harmonics,
 implemented in SCALE3 ABSPACK scaling algorithm. 
;
_exptl_crystal_colour colorless
_exptl_crystal_density_diffrn 1.971
_exptl_crystal_density_method 'not measured'
_exptl_crystal_description block
_exptl_crystal_F_000 816
_exptl_crystal_size_max 0.22
_exptl_crystal_size_mid 0.14
_exptl_crystal_size_min 0.11
_refine_diff_density_max 1.060
_refine_diff_density_min -0.901
_refine_diff_density_rms 0.112
_refine_ls_extinction_method none
_refine_ls_goodness_of_fit_ref 1.026
_refine_ls_hydrogen_treatment mixed
_refine_ls_matrix_type full
_refine_ls_number_parameters 439
_refine_ls_number_reflns 6281
_refine_ls_number_restraints 30
_refine_ls_restrained_S_all 1.024
_refine_ls_R_factor_all 0.0344
_refine_ls_R_factor_gt 0.0295
_refine_ls_shift/su_max 0.001
_refine_ls_shift/su_mean 0.000
_refine_ls_structure_factor_coef Fsqd
_refine_ls_weighting_details 'calc w=1/[\s^2^(Fo^2^)+(0.0250P)^2^+0.0000P] where P=(Fo^2^+2Fc^2^)/3'
_refine_ls_weighting_scheme calc
_refine_ls_wR_factor_gt 0.0632
_refine_ls_wR_factor_ref 0.0655
_reflns_number_gt 5664
_reflns_number_total 6281
_reflns_threshold_expression >2sigma(I)
_cod_data_source_file c7dt03254d2.cif
_cod_data_source_block 2-Gd
_cod_original_cell_volume 1374.76(18)
_cod_original_sg_symbol_H-M P-1
_cod_database_code 7044679

loop_
_symmetry_equiv_pos_as_xyz
'x, y, z'
'-x, -y, -z'

loop_
_atom_site_label
_atom_site_type_symbol
_atom_site_fract_x
_atom_site_fract_y
_atom_site_fract_z
_atom_site_U_iso_or_equiv
_atom_site_adp_type
_atom_site_occupancy
_atom_site_symmetry_multiplicity
_atom_site_calc_flag
_atom_site_refinement_flags
Gd1 Gd 0.204383(19) 0.294846(12) 0.481122(10) 0.01591(5) Uani 1 1 d .
S1 S 0.25841(11) 0.35449(7) 0.25251(5) 0.02020(17) Uani 1 1 d .
S2 S 0.43532(12) -0.13645(7) 0.23213(6) 0.0285(2) Uani 1 1 d .
O1W O 0.3981(3) 0.3525(2) 0.63606(16) 0.0294(6) Uani 1 1 d D
H1W1 H 0.449(5) 0.4196(13) 0.668(2) 0.044 Uiso 1 1 d D
H1W2 H 0.413(5) 0.307(2) 0.667(2) 0.044 Uiso 1 1 d D
O1 O 0.2102(3) 0.30202(19) 0.32260(15) 0.0259(5) Uani 1 1 d .
O2 O 0.1382(3) 0.4287(2) 0.23351(16) 0.0285(6) Uani 1 1 d .
O2W O 0.0524(3) 0.3745(2) 0.61137(17) 0.0336(6) Uani 1 1 d D
H2W1 H -0.050(2) 0.343(3) 0.607(2) 0.050 Uiso 1 1 d D
H2W2 H 0.101(4) 0.399(3) 0.6684(11) 0.050 Uiso 1 1 d D
O3W O -0.0571(3) 0.3534(2) 0.43213(17) 0.0338(6) Uani 1 1 d D
H3W1 H -0.111(4) 0.402(3) 0.4665(19) 0.051 Uiso 1 1 d D
H3W2 H -0.099(5) 0.341(3) 0.3746(9) 0.051 Uiso 1 1 d D
O3 O 0.4374(3) 0.4102(2) 0.27418(17) 0.0298(6) Uani 1 1 d .
O4 O 0.4374(3) 0.1500(2) 0.22038(15) 0.0255(5) Uani 1 1 d D
H4O H 0.475(5) 0.0868(18) 0.210(3) 0.038 Uiso 1 1 d D
O4W O 0.0067(3) 0.1253(2) 0.37213(17) 0.0333(6) Uani 1 1 d D
H4W1 H -0.080(3) 0.100(3) 0.393(2) 0.050 Uiso 1 1 d D
H4W2 H -0.024(4) 0.118(4) 0.3140(10) 0.050 Uiso 1 1 d D
O5 O 0.2580(3) -0.1220(2) -0.10426(17) 0.0341(6) Uani 1 1 d D
H5O H 0.243(6) -0.185(2) -0.148(2) 0.051 Uiso 1 1 d D
O5W O 0.3655(3) 0.1358(2) 0.40812(17) 0.0299(6) Uani 1 1 d D
H5W1 H 0.310(5) 0.0684(16) 0.385(2) 0.045 Uiso 1 1 d D
H5W2 H 0.410(5) 0.158(3) 0.3672(19) 0.045 Uiso 1 1 d D
O6 O 0.0755(4) -0.0411(2) -0.17991(17) 0.0395(7) Uani 1 1 d .
O6W O 0.1345(4) 0.1511(2) 0.55502(17) 0.0346(6) Uani 1 1 d D
H6W1 H 0.110(5) 0.172(3) 0.6105(14) 0.052 Uiso 1 1 d D
H6W2 H 0.190(5) 0.095(3) 0.548(2) 0.052 Uiso 1 1 d D
O7 O 0.2759(4) -0.0959(2) 0.2567(2) 0.0515(8) Uani 1 1 d .
O7W O -0.2721(3) 0.2509(2) 0.57665(18) 0.0391(7) Uani 1 1 d .
H7W1 H -0.3367 0.2271 0.6105 0.059 Uiso 1 1 d RD
H7W2 H -0.3314 0.2823 0.5435 0.059 Uiso 1 1 d RD
O8 O 0.5455(3) -0.0535(2) 0.20459(18) 0.0356(6) Uani 1 1 d .
O8W O -0.2656(4) 0.0426(3) 0.4502(2) 0.0551(9) Uani 1 1 d D
H8W1 H -0.275(5) 0.107(2) 0.490(3) 0.083 Uiso 1 1 d D
H8W2 H -0.366(3) 0.008(3) 0.423(3) 0.083 Uiso 1 1 d D
O9 O 0.5242(5) -0.1713(2) 0.3057(2) 0.0599(10) Uani 1 1 d .
O9W O 0.2275(3) -0.3168(2) -0.25046(16) 0.0332(6) Uani 1 1 d .
H9W1 H 0.3287 -0.3235 -0.2629 0.050 Uiso 1 1 d RD
H9W2 H 0.1920 -0.3730 -0.2321 0.050 Uiso 1 1 d RD
O10 O 0.2371(4) -0.3610(2) 0.21921(18) 0.0408(7) Uani 1 1 d D
H10O H 0.201(6) -0.4284(17) 0.219(3) 0.061 Uiso 1 1 d D
O10W O 0.0694(4) -0.8293(2) -0.2563(2) 0.0427(7) Uani 1 1 d D
HAW H -0.034(2) -0.853(4) -0.253(3) 0.064 Uiso 1 1 d D
HBW H 0.135(4) -0.873(3) -0.242(3) 0.064 Uiso 1 1 d D
O11 O 0.1712(5) -0.6430(2) -0.10527(19) 0.0484(8) Uani 1 1 d D
H11O H 0.132(6) -0.699(3) -0.155(2) 0.073 Uiso 1 1 d D
O12 O 0.2178(4) -0.5340(2) -0.19685(18) 0.0452(8) Uani 1 1 d .
O13 O 0.4892(3) 0.64558(18) 0.52984(15) 0.0219(5) Uani 1 1 d .
O14 O 0.2840(3) 0.49751(19) 0.51395(17) 0.0247(5) Uani 1 1 d .
C1 C 0.2363(4) 0.2383(3) 0.1465(2) 0.0203(7) Uani 1 1 d .
C2 C 0.3282(4) 0.1481(3) 0.1426(2) 0.0196(7) Uani 1 1 d .
C3 C 0.3066(4) 0.0570(3) 0.0589(2) 0.0217(7) Uani 1 1 d .
H3 H 0.3670 -0.0039 0.0555 0.026 Uiso 1 1 calc R
C4 C 0.1948(4) 0.0572(3) -0.0194(2) 0.0228(7) Uani 1 1 d .
C5 C 0.1013(4) 0.1464(3) -0.0149(2) 0.0257(7) Uani 1 1 d .
H5A H 0.0252 0.1453 -0.0673 0.031 Uiso 1 1 calc R
C6 C 0.1221(4) 0.2367(3) 0.0677(2) 0.0253(7) Uani 1 1 d .
H6 H 0.0600 0.2967 0.0710 0.030 Uiso 1 1 calc R
C7 C 0.1688(4) -0.0403(3) -0.1097(2) 0.0248(7) Uani 1 1 d .
C8 C 0.3775(4) -0.2595(3) 0.1308(2) 0.0249(7) Uani 1 1 d .
C9 C 0.2831(5) -0.3593(3) 0.1360(2) 0.0268(8) Uani 1 1 d .
C10 C 0.2362(5) -0.4539(3) 0.0543(2) 0.0293(8) Uani 1 1 d .
H10 H 0.1736 -0.5214 0.0567 0.035 Uiso 1 1 calc R
C11 C 0.2825(5) -0.4478(3) -0.0305(2) 0.0263(8) Uani 1 1 d .
C12 C 0.3795(5) -0.3495(3) -0.0345(2) 0.0329(9) Uani 1 1 d .
H12 H 0.4122 -0.3461 -0.0911 0.040 Uiso 1 1 calc R
C13 C 0.4278(5) -0.2560(3) 0.0464(3) 0.0321(8) Uani 1 1 d .
H13 H 0.4948 -0.1900 0.0442 0.039 Uiso 1 1 calc R
C14 C 0.2235(5) -0.5453(3) -0.1192(2) 0.0290(8) Uani 1 1 d .
C15 C 0.4340(4) 0.5413(3) 0.5128(2) 0.0177(6) Uani 1 1 d .

loop_
_atom_site_aniso_label
_atom_site_aniso_U_11
_atom_site_aniso_U_22
_atom_site_aniso_U_33
_atom_site_aniso_U_23
_atom_site_aniso_U_13
_atom_site_aniso_U_12
Gd1 0.01696(8) 0.01412(8) 0.01557(8) 0.00301(6) 0.00380(5) 0.00152(6)
S1 0.0269(4) 0.0154(4) 0.0174(4) 0.0036(3) 0.0065(3) 0.0011(3)
S2 0.0379(5) 0.0187(4) 0.0247(4) 0.0062(3) -0.0016(4) -0.0025(4)
O1W 0.0333(15) 0.0249(13) 0.0248(13) 0.0050(10) -0.0046(10) 0.0013(12)
O1 0.0369(14) 0.0232(12) 0.0184(12) 0.0067(10) 0.0099(10) 0.0026(11)
O2 0.0372(15) 0.0213(13) 0.0291(13) 0.0084(10) 0.0080(11) 0.0085(11)
O2W 0.0272(14) 0.0513(18) 0.0209(13) 0.0075(12) 0.0083(10) 0.0071(13)
O3W 0.0308(14) 0.0464(17) 0.0229(13) 0.0034(12) 0.0029(10) 0.0220(13)
O3 0.0306(14) 0.0224(13) 0.0303(14) 0.0028(10) 0.0053(10) -0.0057(11)
O4 0.0312(14) 0.0242(13) 0.0180(12) 0.0018(10) 0.0003(9) 0.0086(11)
O4W 0.0391(16) 0.0340(15) 0.0193(13) 0.0052(11) -0.0019(11) -0.0083(12)
O5 0.0411(16) 0.0268(14) 0.0257(14) -0.0048(11) 0.0036(11) 0.0072(12)
O5W 0.0344(15) 0.0176(12) 0.0368(15) 0.0053(11) 0.0120(11) 0.0028(11)
O6 0.0454(17) 0.0409(16) 0.0209(13) -0.0022(11) -0.0046(11) 0.0050(13)
O6W 0.0526(18) 0.0260(14) 0.0260(14) 0.0101(11) 0.0086(12) 0.0017(13)
O7 0.0492(19) 0.0335(16) 0.061(2) -0.0047(14) 0.0261(15) -0.0028(14)
O7W 0.0356(16) 0.0481(17) 0.0432(16) 0.0217(13) 0.0141(12) 0.0171(13)
O8 0.0403(16) 0.0202(13) 0.0428(16) 0.0081(11) 0.0074(12) -0.0044(11)
O8W 0.0445(19) 0.0356(18) 0.070(2) 0.0035(15) -0.0045(16) -0.0027(15)
O9 0.093(3) 0.0334(16) 0.0412(18) 0.0164(13) -0.0305(17) -0.0073(17)
O9W 0.0394(16) 0.0300(14) 0.0281(14) 0.0063(11) 0.0054(11) 0.0055(12)
O10 0.076(2) 0.0202(13) 0.0213(13) 0.0023(11) 0.0154(13) -0.0096(14)
O10W 0.056(2) 0.0317(16) 0.0342(16) 0.0050(12) 0.0089(14) -0.0040(14)
O11 0.084(2) 0.0257(15) 0.0243(15) -0.0001(11) 0.0035(14) -0.0092(15)
O12 0.069(2) 0.0384(16) 0.0199(14) 0.0041(11) 0.0038(13) -0.0085(15)
O13 0.0209(12) 0.0150(11) 0.0294(13) 0.0057(9) 0.0063(9) 0.0027(9)
O14 0.0178(12) 0.0180(12) 0.0376(14) 0.0061(10) 0.0097(10) 0.0022(10)
C1 0.0253(17) 0.0179(16) 0.0176(16) 0.0048(12) 0.0086(13) 0.0001(13)
C2 0.0194(16) 0.0209(16) 0.0161(15) 0.0037(12) 0.0045(12) -0.0023(13)
C3 0.0218(17) 0.0209(17) 0.0200(16) 0.0023(13) 0.0052(12) 0.0029(13)
C4 0.0248(17) 0.0228(17) 0.0166(16) 0.0017(13) 0.0068(13) -0.0047(14)
C5 0.0299(19) 0.0279(19) 0.0181(17) 0.0081(14) 0.0010(13) 0.0004(15)
C6 0.0274(18) 0.0240(18) 0.0257(18) 0.0098(14) 0.0061(14) 0.0027(15)
C7 0.0236(18) 0.0245(18) 0.0198(17) 0.0002(14) 0.0059(13) -0.0053(14)
C8 0.0298(19) 0.0197(17) 0.0238(18) 0.0069(14) 0.0008(14) 0.0021(14)
C9 0.036(2) 0.0208(17) 0.0220(18) 0.0063(14) 0.0062(14) -0.0003(15)
C10 0.038(2) 0.0206(18) 0.0251(18) 0.0053(14) 0.0058(15) -0.0060(16)
C11 0.0289(19) 0.0241(18) 0.0233(18) 0.0059(14) 0.0027(14) -0.0005(15)
C12 0.040(2) 0.034(2) 0.0224(19) 0.0085(16) 0.0075(16) -0.0022(17)
C13 0.037(2) 0.027(2) 0.031(2) 0.0127(16) 0.0033(16) -0.0056(16)
C14 0.0286(19) 0.030(2) 0.0240(18) 0.0034(15) 0.0035(14) -0.0002(16)
C15 0.0207(16) 0.0154(16) 0.0160(15) 0.0030(12) 0.0039(12) 0.0035(13)

loop_
_atom_type_symbol
_atom_type_description
_atom_type_scat_dispersion_real
_atom_type_scat_dispersion_imag
_atom_type_scat_source
C C 0.0033 0.0016 'International Tables Vol C Tables 4.2.6.8 and 6.1.1.4'
H H 0.0000 0.0000 'International Tables Vol C Tables 4.2.6.8 and 6.1.1.4'
O O 0.0106 0.0060 'International Tables Vol C Tables 4.2.6.8 and 6.1.1.4'
S S 0.1246 0.1234 'International Tables Vol C Tables 4.2.6.8 and 6.1.1.4'
Gd Gd -0.1653 3.9035 'International Tables Vol C Tables 4.2.6.8 and 6.1.1.4'

loop_
_geom_angle_atom_site_label_1
_geom_angle_atom_site_label_2
_geom_angle_atom_site_label_3
_geom_angle
_geom_angle_site_symmetry_1
_geom_angle_site_symmetry_3
O3W Gd1 O14 76.54(9) . .
O3W Gd1 O6W 107.91(10) . .
O14 Gd1 O6W 142.52(8) . .
O3W Gd1 O1 72.76(9) . .
O14 Gd1 O1 80.13(8) . .
O6W Gd1 O1 137.26(8) . .
O3W Gd1 O2W 67.05(9) . .
O14 Gd1 O2W 77.34(9) . .
O6W Gd1 O2W 71.06(9) . .
O1 Gd1 O2W 137.36(9) . .
O3W Gd1 O4W 71.06(9) . .
O14 Gd1 O4W 142.29(9) . .
O6W Gd1 O4W 68.10(9) . .
O1 Gd1 O4W 72.35(8) . .
O2W Gd1 O4W 106.25(9) . .
O3W Gd1 O13 132.76(9) . 2_666
O14 Gd1 O13 66.24(7) . 2_666
O6W Gd1 O13 119.32(9) . 2_666
O1 Gd1 O13 73.10(8) . 2_666
O2W Gd1 O13 127.05(8) . 2_666
O4W Gd1 O13 126.20(8) . 2_666
O3W Gd1 O1W 132.15(8) . .
O14 Gd1 O1W 77.57(8) . .
O6W Gd1 O1W 72.48(9) . .
O1 Gd1 O1W 139.62(9) . .
O2W Gd1 O1W 68.42(9) . .
O4W Gd1 O1W 139.43(9) . .
O13 Gd1 O1W 67.21(8) 2_666 .
O3W Gd1 O5W 134.42(8) . .
O14 Gd1 O5W 128.89(8) . .
O6W Gd1 O5W 75.28(9) . .
O1 Gd1 O5W 75.75(8) . .
O2W Gd1 O5W 145.05(9) . .
O4W Gd1 O5W 68.47(9) . .
O13 Gd1 O5W 63.86(8) 2_666 .
O1W Gd1 O5W 92.87(9) . .
O3 S1 O1 112.64(15) . .
O3 S1 O2 113.10(14) . .
O1 S1 O2 112.27(14) . .
O3 S1 C1 107.20(15) . .
O1 S1 C1 105.06(14) . .
O2 S1 C1 105.85(15) . .
O9 S2 O8 112.46(19) . .
O9 S2 O7 111.8(2) . .
O8 S2 O7 111.84(18) . .
O9 S2 C8 107.32(17) . .
O8 S2 C8 105.78(16) . .
O7 S2 C8 107.15(17) . .
Gd1 O1W H1W1 127(2) . .
Gd1 O1W H1W2 123(2) . .
H1W1 O1W H1W2 110.0(17) . .
S1 O1 Gd1 154.69(14) . .
Gd1 O2W H2W1 117(3) . .
Gd1 O2W H2W2 123(3) . .
H2W1 O2W H2W2 110.3(17) . .
Gd1 O3W H3W1 127(2) . .
Gd1 O3W H3W2 124(2) . .
H3W1 O3W H3W2 108.4(17) . .
C2 O4 H4O 109(3) . .
Gd1 O4W H4W1 117(3) . .
Gd1 O4W H4W2 123(3) . .
H4W1 O4W H4W2 108.7(17) . .
C7 O5 H5O 121(3) . .
Gd1 O5W H5W1 118(3) . .
Gd1 O5W H5W2 103(3) . .
H5W1 O5W H5W2 111.7(17) . .
Gd1 O6W H6W1 119(3) . .
Gd1 O6W H6W2 120(3) . .
H6W1 O6W H6W2 109.9(17) . .
H7W1 O7W H7W2 108.3 . .
H8W1 O8W H8W2 108.5(17) . .
H9W1 O9W H9W2 107.7 . .
C9 O10 H10O 113(3) . .
HAW O10W HBW 109.2(17) . .
C14 O11 H11O 115(4) . .
C15 O13 Gd1 118.9(2) . 2_666
C15 O14 Gd1 121.63(19) . .
C2 C1 C6 120.3(3) . .
C2 C1 S1 120.3(2) . .
C6 C1 S1 119.4(3) . .
O4 C2 C1 119.7(3) . .
O4 C2 C3 121.1(3) . .
C1 C2 C3 119.2(3) . .
C4 C3 C2 120.0(3) . .
C4 C3 H3 120.0 . .
C2 C3 H3 120.0 . .
C5 C4 C3 120.7(3) . .
C5 C4 C7 118.5(3) . .
C3 C4 C7 120.8(3) . .
C6 C5 C4 119.6(3) . .
C6 C5 H5A 120.2 . .
C4 C5 H5A 120.2 . .
C5 C6 C1 120.3(3) . .
C5 C6 H6 119.9 . .
C1 C6 H6 119.9 . .
O6 C7 O5 124.7(3) . .
O6 C7 C4 122.2(3) . .
O5 C7 C4 113.1(3) . .
C13 C8 C9 120.1(3) . .
C13 C8 S2 119.6(3) . .
C9 C8 S2 120.3(3) . .
O10 C9 C8 119.1(3) . .
O10 C9 C10 122.1(3) . .
C8 C9 C10 118.8(3) . .
C11 C10 C9 120.3(3) . .
C11 C10 H10 119.8 . .
C9 C10 H10 119.8 . .
C12 C11 C10 120.5(3) . .
C12 C11 C14 118.7(3) . .
C10 C11 C14 120.8(3) . .
C11 C12 C13 119.4(3) . .
C11 C12 H12 120.3 . .
C13 C12 H12 120.3 . .
C12 C13 C8 120.8(3) . .
C12 C13 H13 119.6 . .
C8 C13 H13 119.6 . .
O12 C14 O11 123.5(3) . .
O12 C14 C11 122.8(3) . .
O11 C14 C11 113.6(3) . .
O14 C15 O13 126.7(3) . .
O14 C15 C15 117.1(3) . 2_666
O13 C15 C15 116.1(3) . 2_666

loop_
_geom_bond_atom_site_label_1
_geom_bond_atom_site_label_2
_geom_bond_distance
_geom_bond_site_symmetry_2
Gd1 O3W 2.378(2) .
Gd1 O14 2.392(2) .
Gd1 O6W 2.406(3) .
Gd1 O1 2.420(2) .
Gd1 O2W 2.437(2) .
Gd1 O4W 2.468(2) .
Gd1 O13 2.485(2) 2_666
Gd1 O1W 2.491(2) .
Gd1 O5W 2.516(2) .
S1 O3 1.452(2) .
S1 O1 1.456(2) .
S1 O2 1.457(3) .
S1 C1 1.774(3) .
S2 O9 1.442(3) .
S2 O8 1.451(3) .
S2 O7 1.458(3) .
S2 C8 1.770(3) .
O1W H1W1 0.85(3) .
O1W H1W2 0.85(3) .
O2W H2W1 0.85(3) .
O2W H2W2 0.85(3) .
O3W H3W1 0.85(3) .
O3W H3W2 0.85(3) .
O4 C2 1.363(4) .
O4 H4O 0.85(3) .
O4W H4W1 0.85(3) .
O4W H4W2 0.85(3) .
O5 C7 1.314(4) .
O5 H5O 0.85(3) .
O5W H5W1 0.85(3) .
O5W H5W2 0.85(3) .
O6 C7 1.212(4) .
O6W H6W1 0.85(3) .
O6W H6W2 0.85(3) .
O7W H7W1 0.8500 .
O7W H7W2 0.8500 .
O8W H8W1 0.85(3) .
O8W H8W2 0.85(3) .
O9W H9W1 0.8500 .
O9W H9W2 0.8501 .
O10 C9 1.350(4) .
O10 H10O 0.85(3) .
O10W HAW 0.85(3) .
O10W HBW 0.85(3) .
O11 C14 1.313(5) .
O11 H11O 0.85(3) .
O12 C14 1.214(4) .
O13 C15 1.248(4) .
O13 Gd1 2.485(2) 2_666
O14 C15 1.248(4) .
C1 C2 1.392(5) .
C1 C6 1.397(5) .
C2 C3 1.393(4) .
C3 C4 1.388(5) .
C3 H3 0.9300 .
C4 C5 1.388(5) .
C4 C7 1.497(4) .
C5 C6 1.378(5) .
C5 H5A 0.9300 .
C6 H6 0.9300 .
C8 C13 1.386(5) .
C8 C9 1.392(5) .
C9 C10 1.396(4) .
C10 C11 1.388(5) .
C10 H10 0.9300 .
C11 C12 1.378(5) .
C11 C14 1.489(5) .
C12 C13 1.382(5) .
C12 H12 0.9300 .
C13 H13 0.9300 .
C15 C15 1.547(6) 2_666

loop_
_geom_hbond_atom_site_label_D
_geom_hbond_atom_site_label_H
_geom_hbond_atom_site_label_A
_geom_hbond_distance_DH
_geom_hbond_distance_HA
_geom_hbond_distance_DA
_geom_hbond_angle_DHA
_geom_hbond_site_symmetry_A
O1W H1W1 O3 0.85(3) 2.065(10) 2.905(3) 171(3) 2_666
O1W H1W2 O9 0.85(3) 1.939(17) 2.743(4) 158(4) 2_656
O2W H2W1 O7W 0.85(3) 1.897(12) 2.731(4) 169(4) .
O2W H2W2 O12 0.85(3) 2.006(11) 2.853(3) 177(4) 1_566
O3W H3W1 O14 0.85(3) 1.949(19) 2.739(3) 153(3) 2_566
O3W H3W2 O9W 0.85(3) 1.940(13) 2.784(3) 171(4) 2
O4 H4O O8 0.85(3) 1.867(12) 2.704(4) 171(4) .
O4W H4W1 O8W 0.85(3) 1.948(11) 2.801(4) 176(3) .
O4W H4W2 O6 0.85(3) 1.926(19) 2.735(3) 158(4) 2
O5 H5O O9W 0.85(3) 1.856(12) 2.697(3) 174(4) .
O5W H5W1 O7 0.85(3) 2.31(2) 3.023(3) 143(3) .
O5W H5W2 O4 0.85(3) 2.219(19) 2.998(3) 154(3) .
O6W H6W1 O10W 0.85(3) 2.072(17) 2.890(4) 161(3) 1_566
O6W H6W2 O8W 0.85(3) 1.877(16) 2.702(4) 164(4) 2_556
O7W H7W1 O9 0.85 2.23 3.078(5) 175.0 2_556
O7W H7W2 O13 0.85 2.02 2.872(4) 175.3 2_566
O8W H8W1 O7W 0.85(3) 1.864(11) 2.717(4) 175(4) .
O8W H8W2 O9 0.85(3) 2.37(3) 3.026(4) 134(4) 1_455
O9W H9W1 O3 0.85 2.24 3.028(4) 153.8 2_655
O9W H9W1 O4 0.85 2.53 3.055(4) 121.2 2_655
O9W H9W2 O12 0.85 2.23 3.018(4) 153.9 .
O9W H9W2 O2 0.85 2.61 3.125(4) 119.7 2
O10 H10O O2 0.85(3) 1.857(12) 2.702(3) 173(5) 1_545
O10W HAW O7 0.85(3) 1.925(11) 2.773(4) 174(4) 2_545
O10W HBW O6 0.85(3) 2.53(3) 3.159(4) 132(3) 1_545
O11 H11O O10W 0.85(3) 1.825(13) 2.669(4) 173(5) .

loop_
_geom_torsion_atom_site_label_1
_geom_torsion_atom_site_label_2
_geom_torsion_atom_site_label_3
_geom_torsion_atom_site_label_4
_geom_torsion
_geom_torsion_site_symmetry_1
_geom_torsion_site_symmetry_4
O3 S1 O1 Gd1 42.7(4) . .
O2 S1 O1 Gd1 -86.4(4) . .
C1 S1 O1 Gd1 159.1(3) . .
O3W Gd1 O1 S1 97.9(4) . .
O14 Gd1 O1 S1 19.1(3) . .
O6W Gd1 O1 S1 -164.1(3) . .
O2W Gd1 O1 S1 77.9(4) . .
O4W Gd1 O1 S1 173.0(4) . .
O13 Gd1 O1 S1 -48.9(3) 2_666 .
O1W Gd1 O1 S1 -38.1(4) . .
O5W Gd1 O1 S1 -115.5(4) . .
O3W Gd1 O14 C15 -151.3(2) . .
O6W Gd1 O14 C15 106.7(3) . .
O1 Gd1 O14 C15 -76.9(2) . .
O2W Gd1 O14 C15 139.6(2) . .
O4W Gd1 O14 C15 -120.1(2) . .
O13 Gd1 O14 C15 -1.1(2) 2_666 .
O1W Gd1 O14 C15 69.3(2) . .
O5W Gd1 O14 C15 -14.3(3) . .
O3 S1 C1 C2 62.3(3) . .
O1 S1 C1 C2 -57.7(3) . .
O2 S1 C1 C2 -176.7(3) . .
O3 S1 C1 C6 -119.4(3) . .
O1 S1 C1 C6 120.5(3) . .
O2 S1 C1 C6 1.6(3) . .
C6 C1 C2 O4 -179.1(3) . .
S1 C1 C2 O4 -0.9(4) . .
C6 C1 C2 C3 0.8(5) . .
S1 C1 C2 C3 179.1(2) . .
O4 C2 C3 C4 -179.9(3) . .
C1 C2 C3 C4 0.2(5) . .
C2 C3 C4 C5 -1.2(5) . .
C2 C3 C4 C7 -179.5(3) . .
C3 C4 C5 C6 1.1(5) . .
C7 C4 C5 C6 179.5(3) . .
C4 C5 C6 C1 -0.1(5) . .
C2 C1 C6 C5 -0.8(5) . .
S1 C1 C6 C5 -179.1(3) . .
C5 C4 C7 O6 3.5(5) . .
C3 C4 C7 O6 -178.1(3) . .
C5 C4 C7 O5 -177.1(3) . .
C3 C4 C7 O5 1.3(5) . .
O9 S2 C8 C13 -125.3(3) . .
O8 S2 C8 C13 -5.1(3) . .
O7 S2 C8 C13 114.4(3) . .
O9 S2 C8 C9 54.3(4) . .
O8 S2 C8 C9 174.5(3) . .
O7 S2 C8 C9 -66.0(3) . .
C13 C8 C9 O10 179.3(3) . .
S2 C8 C9 O10 -0.3(5) . .
C13 C8 C9 C10 -1.9(6) . .
S2 C8 C9 C10 178.5(3) . .
O10 C9 C10 C11 178.4(4) . .
C8 C9 C10 C11 -0.3(6) . .
C9 C10 C11 C12 1.9(6) . .
C9 C10 C11 C14 -176.0(4) . .
C10 C11 C12 C13 -1.2(6) . .
C14 C11 C12 C13 176.7(4) . .
C11 C12 C13 C8 -1.0(6) . .
C9 C8 C13 C12 2.6(6) . .
S2 C8 C13 C12 -177.8(3) . .
C12 C11 C14 O12 -19.1(6) . .
C10 C11 C14 O12 158.8(4) . .
C12 C11 C14 O11 163.8(4) . .
C10 C11 C14 O11 -18.3(5) . .
Gd1 O14 C15 O13 -179.1(2) . .
Gd1 O14 C15 C15 1.1(4) . 2_666
Gd1 O13 C15 O14 -179.0(2) 2_666 .
Gd1 O13 C15 C15 0.8(4) 2_666 2_666
